data_7123820
loop_
_publ_author_name
'Evans, John'
'Evans, Ivana R.'
'Howard, Judith A. K.'
'Withers, Ray L.'

_publ_section_title
;
 Ab initio structure determination of BiPb2VO6 from powder diffraction
 data
;
_journal_name_full 'Chemical Communications'
_journal_page_first 1984
_journal_page_last 1985
_journal_paper_doi 10.1039/B105242J
_journal_volume 19
_journal_year 2001
_chemical_formula_sum 'Bi4 O24 Pb8 V4'
_chemical_formula_weight 3081.28
_space_group_IT_number 7
_space_group_name_Hall 'P -2yac'
_space_group_name_H-M_alt 'P 1 n 1'
_symmetry_cell_setting monoclinic
_symmetry_Int_Tables_number 7
_symmetry_space_group_name_Hall 'P -2yac'
_symmetry_space_group_name_H-M 'P 1 n 1'
_cell_angle_alpha 90.0
_cell_angle_beta 94.278(2)
_cell_angle_gamma 90.0
_cell_formula_units_Z 2
_cell_length_a 7.7219(2)
_cell_length_b 5.8443(1)
_cell_length_c 29.0762(7)
_cell_volume 1308.53(5)
_diffrn_radiation_probe x-ray
_diffrn_radiation_type CuK\a
_diffrn_radiation_wavelength 1.5418
_exptl_crystal_density_diffrn 7.820
_exptl_crystal_F_000 2544
_pd_proc_ls_prof_wR_expected 0.0382
_cod_data_source_file Chem-Comm-2001-19-1984.cif
_cod_data_source_block paper_10.inp,wRp=3.82%
_cod_original_sg_symbol_H-M 'P n'
_cod_database_code 7123820

loop_
_space_group_symop_id
_space_group_symop_operation_xyz
1 x,y,z
2 1/2+x,-y,1/2+z

loop_
_atom_site_label
_atom_site_type_symbol
_atom_site_thermal_displace_type
_atom_site_fract_x
_atom_site_fract_y
_atom_site_fract_z
_atom_site_occupancy
_atom_site_U_iso_or_equiv
_atom_site_calc_flag
_atom_site_refinement_flags
_atom_site_disorder_assembly
_atom_site_disorder_group
Bi1 Bi Uiso 0.074(2) 0.501(3) 0.2010(6) 1.000 0.0500 . . . .
Pb1 Bi Uiso 0.588(2) 0.026(3) 0.3747(7) 1.000 0.0500 . . . .
Bi2 Bi Uiso 0.816(2) -0.007(2) 0.1582(6) 1.000 0.0500 . . . .
Pb2 Bi Uiso 0.803(2) 0.484(2) 0.8201(7) 1.000 0.0500 . . . .
Bi3 Pb Uiso 0.616(2) 0.004(3) 0.8975(6) 1.000 0.0500 . . . .
Bi4 Pb Uiso 0.401(2) 0.488(2) 0.4470(4) 1.000 0.0500 . . . .
Pb3 Pb Uiso 0.867(2) 0.044(2) 0.2781(6) 1.000 0.0500 . . . .
Pb4 Pb Uiso 0.117(2) 0.477(3) 0.7295(6) 1.000 0.0500 . . . .
Pb5 Pb Uiso 0.182(3) -0.012(2) 0.5190(7) 1.000 0.0500 . . . .
Pb6 Pb Uiso 1.007(3) 0.511(3) 0.07584(7) 1.000 0.0500 . . . .
Pb7 Pb Uiso 0.928(3) 0.463(2) 0.4737(7) 1.000 0.0500 . . . .
Pb8 Pb Uiso 0.260(3) -0.027(3) 0.1284(7) 1.000 0.0500 . . . .
V1 V Uiso 0.351(2) 1.056(2) 0.2388(6) 1.000 0.0500 . . . .
V2 V Uiso 0.174(2) 0.027(2) 0.0035(6) 1.000 0.0500 . . . .
V3 V Uiso 0.028(3) -0.490(2) 0.6000(7) 1.000 0.0500 . . . .
V4 V Uiso 0.335(2) 0.510(2) 0.8573(7) 1.000 0.0500 . . . .
O1 O Uiso 0.385(3) 0.190(4) 0.7210(10) 1.000 0.0500 . . . .
O2 O Uiso 0.327(4) 0.732(5) 0.7180(10) 1.000 0.0500 . . . .
O3 O Uiso 0.344(4) 0.276(4) 0.3760(10) 1.000 0.0500 . . . .
O4 O Uiso 0.176(4) 0.217(5) 0.4570(10) 1.000 0.0500 . . . .
O5 O Uiso 0.023(4) 0.728(5) 0.1370(10) 1.000 0.0500 . . . .
O6 O Uiso 0.370(4) 0.765(5) 0.3840(10) 1.000 0.0500 . . . .
O7 O Uiso 0.047(3) 0.233(4) 0.1420(10) 1.000 0.0500 . . . .
O8 O Uiso 0.160(3) 0.704(4) 0.4680(10) 1.000 0.0500 . . . .
O11 O Uiso 0.40545 1.25862 0.19935 1.000 0.0500 . . . .
O12 O Uiso 0.16801 1.14238 0.26421 1.000 0.0500 . . . .
O13 O Uiso 0.31289 0.79945 0.21142 1.000 0.0500 . . . .
O14 O Uiso 0.52053 1.02655 0.28042 1.000 0.0500 . . . .
O21 O Uiso 0.10038 -0.08889 0.05270 1.000 0.0500 . . . .
O22 O Uiso 0.06031 -0.08617 -0.04402 1.000 0.0500 . . . .
O23 O Uiso 0.14523 0.31922 0.00419 1.000 0.0500 . . . .
O24 O Uiso 0.39184 -0.03279 0.00145 1.000 0.0500 . . . .
O31 O Uiso 0.09583 -0.62214 0.65120 1.000 0.0500 . . . .
O32 O Uiso -0.19428 -0.46337 0.59636 1.000 0.0500 . . . .
O33 O Uiso 0.12143 -0.22372 0.59811 1.000 0.0500 . . . .
O34 O Uiso 0.08951 -0.65251 0.55468 1.000 0.0500 . . . .
O41 O Uiso 0.32443 0.26055 0.88836 1.000 0.0500 . . . .
O42 O Uiso 0.37136 0.73639 0.89470 1.000 0.0500 . . . .
O43 O Uiso 0.50226 0.49261 0.82161 1.000 0.0500 . . . .
O44 O Uiso 0.14235 0.55131 0.82483 1.000 0.0500 . . . .

loop_
_geom_angle_atom_site_label_1
_geom_angle_atom_site_label_2
_geom_angle_atom_site_label_3
_geom_angle
_geom_angle_site_symmetry_1
_geom_angle_site_symmetry_2
_geom_angle_site_symmetry_3
_geom_angle_publ_flag
O5 Bi1 O7 77.9(11) . . . yes
O5 Bi1 O13 77.2(9) . . . yes
Pb6 Bi1 O5 34.6(8) 1_455 . . yes
Pb4 Bi1 O5 93.0(9) 2_464 . . yes
O1 Bi1 O5 72.2(11) 2_464 . . yes
O2 Bi1 O5 113.6(12) 2_464 . . yes
O7 Bi1 O13 125.2(9) . . . yes
Pb6 Bi1 O7 43.4(8) 1_455 . . yes
Pb4 Bi1 O7 98.9(8) 2_464 . . yes
O1 Bi1 O7 131.2(11) 2_464 . . yes
O2 Bi1 O7 75.1(10) 2_464 . . yes
Pb6 Bi1 O13 99.0(6) 1_455 . . yes
Pb4 Bi1 O13 130.4(7) 2_464 . . yes
O1 Bi1 O13 84.5(8) 2_464 . . yes
O2 Bi1 O13 159.5(10) 2_464 . . yes
Pb4 Bi1 Pb6 99.0(6) 2_464 . 1_455 yes
Pb6 Bi1 O1 100.7(9) 1_455 . 2_464 yes
Pb6 Bi1 O2 99.1(9) 1_455 . 2_464 yes
Pb4 Bi1 O1 46.8(7) 2_464 . 2_464 yes
Pb4 Bi1 O2 36.2(8) 2_464 . 2_464 yes
O1 Bi1 O2 82.7(10) 2_464 . 2_464 yes
Pb3 Pb1 O3 120.3(10) . . . yes
Pb3 Pb1 O6 125.8(10) . . 1_545 yes
Pb3 Pb1 O14 46.8(4) . . 1_545 yes
Pb3 Pb1 O41 71.1(5) . . 2_554 yes
Pb3 Pb1 O22 147.7(7) . . 2_555 yes
Pb3 Pb1 O42 68.1(4) . . 2_564 yes
O3 Pb1 O6 79.6(11) . . 1_545 yes
O3 Pb1 O14 85.6(9) . . 1_545 yes
O3 Pb1 O41 168.7(11) . . 2_554 yes
O3 Pb1 O22 76.6(9) . . 2_555 yes
O3 Pb1 O42 108.6(9) . . 2_564 yes
O6 Pb1 O14 91.8(9) 1_545 . 1_545 yes
O6 Pb1 O41 94.0(10) 1_545 . 2_554 yes
O6 Pb1 O22 82.1(9) 1_545 . 2_555 yes
O6 Pb1 O42 158.6(12) 1_545 . 2_564 yes
O14 Pb1 O41 104.0(6) 1_545 . 2_554 yes
O14 Pb1 O22 162.0(7) 1_545 . 2_555 yes
O14 Pb1 O42 108.3(6) 1_545 . 2_564 yes
O22 Pb1 O41 93.4(7) 2_555 . 2_554 yes
O41 Pb1 O42 74.4(4) 2_554 . 2_564 yes
O22 Pb1 O42 80.7(6) 2_555 . 2_564 yes
Pb3 Bi2 O5 106.9(9) . . 1_645 yes
Pb3 Bi2 Pb8 101.8(6) . . 1_655 yes
Pb3 Bi2 O7 96.8(9) . . 1_655 yes
Pb3 Bi2 O31 99.4(5) . . 2_544 yes
Pb3 Bi2 O1 36.1(7) . . 2_554 yes
Pb3 Bi2 O33 130.1(5) . . 2_554 yes
Pb3 Bi2 O2 38.1(8) . . 2_564 yes
Pb8 Bi2 O5 40.0(8) 1_655 . 1_645 yes
O5 Bi2 O7 78.4(11) 1_645 . 1_655 yes
O5 Bi2 O31 83.7(8) 1_645 . 2_544 yes
O1 Bi2 O5 76.3(11) 2_554 . 1_645 yes
O5 Bi2 O33 122.6(10) 1_645 . 2_554 yes
O2 Bi2 O5 131.0(13) 2_564 . 1_645 yes
Pb8 Bi2 O7 38.6(7) 1_655 . 1_655 yes
Pb8 Bi2 O31 123.4(5) 1_655 . 2_544 yes
Pb8 Bi2 O1 90.5(8) 1_655 . 2_554 yes
Pb8 Bi2 O33 111.6(6) 1_655 . 2_554 yes
Pb8 Bi2 O2 102.5(9) 1_655 . 2_564 yes
O7 Bi2 O31 158.6(9) 1_655 . 2_544 yes
O1 Bi2 O7 108.9(11) 2_554 . 1_655 yes
O7 Bi2 O33 88.0(8) 1_655 . 2_554 yes
O2 Bi2 O7 75.8(11) 2_564 . 1_655 yes
O1 Bi2 O31 77.5(7) 2_554 . 2_544 yes
O31 Bi2 O33 92.1(5) 2_544 . 2_554 yes
O2 Bi2 O31 125.3(10) 2_564 . 2_544 yes
O1 Bi2 O33 157.7(10) 2_554 . 2_554 yes
O1 Bi2 O2 73.8(11) 2_554 . 2_564 yes
O2 Bi2 O33 97.4(8) 2_564 . 2_554 yes
O43 Pb2 O44 169.4(6) . . 1_655 yes
O3 Pb2 O43 93.6(10) 2_565 . . yes
O6 Pb2 O43 99.1(10) 2_565 . . yes
O3 Pb2 O44 77.0(10) 2_565 . 1_655 yes
O6 Pb2 O44 83.9(9) 2_565 . 1_655 yes
O3 Pb2 O6 78.4(12) 2_565 . 2_565 yes
O41 Bi3 O42 73.5(4) . . 1_545 yes
O3 Bi3 O41 158.4(10) 2_555 . . yes
O4 Bi3 O41 122.2(11) 2_555 . . yes
O6 Bi3 O41 110.6(10) 2_565 . . yes
O8 Bi3 O41 77.2(7) 2_565 . . yes
O3 Bi3 O42 97.4(9) 2_555 . 1_545 yes
O4 Bi3 O42 76.5(10) 2_555 . 1_545 yes
O6 Bi3 O42 167.6(11) 2_565 . 1_545 yes
O8 Bi3 O42 119.2(8) 2_565 . 1_545 yes
O3 Bi3 O4 72.6(11) 2_555 . 2_555 yes
O3 Bi3 O6 74.6(10) 2_555 . 2_565 yes
O3 Bi3 O8 123.7(10) 2_555 . 2_565 yes
O4 Bi3 O6 109.3(12) 2_555 . 2_565 yes
O4 Bi3 O8 76.2(11) 2_555 . 2_565 yes
O6 Bi3 O8 73.2(10) 2_565 . 2_565 yes
O3 Bi4 O4 71.1(10) . . . yes
O3 Bi4 O6 72.4(10) . . . yes
O3 Bi4 O8 113.4(11) . . . yes
O3 Bi4 O22 71.6(7) . . 2_555 yes
O3 Bi4 O23 145.4(10) . . 2_565 yes
O4 Bi4 O6 120.0(12) . . . yes
O4 Bi4 O8 74.3(10) . . . yes
O4 Bi4 O22 74.8(8) . . 2_555 yes
O4 Bi4 O23 133.8(9) . . 2_565 yes
O6 Bi4 O8 78.8(10) . . . yes
O6 Bi4 O22 132.7(9) . . 2_555 yes
O6 Bi4 O23 102.3(8) . . 2_565 yes
O8 Bi4 O22 144.5(8) . . 2_555 yes
O8 Bi4 O23 98.4(7) . . 2_565 yes
O22 Bi4 O23 90.7(4) 2_555 . 2_565 yes
Pb1 Pb3 Bi2 137.2(6) . . . yes
Pb1 Pb3 O14 48.4(4) . . 1_545 yes
Pb1 Pb3 O12 138.6(7) . . 1_645 yes
Pb1 Pb3 O1 130.2(9) . . 2_554 yes
Pb1 Pb3 O2 125.0(10) . . 2_564 yes
Bi2 Pb3 O14 89.1(5) . . 1_545 yes
Bi2 Pb3 O12 83.9(5) . . 1_645 yes
Bi2 Pb3 O1 35.8(8) . . 2_554 yes
Bi2 Pb3 O2 41.8(8) . . 2_564 yes
O12 Pb3 O14 166.0(6) 1_645 . 1_545 yes
O1 Pb3 O14 96.7(8) 2_554 . 1_545 yes
O2 Pb3 O14 87.8(10) 2_564 . 1_545 yes
O1 Pb3 O12 84.6(8) 2_554 . 1_645 yes
O2 Pb3 O12 78.9(9) 2_564 . 1_645 yes
O1 Pb3 O2 77.2(12) 2_554 . 2_564 yes
O1 Pb4 O2 80.3(10) . . . yes
O1 Pb4 O44 101.0(8) . . . yes
O1 Pb4 O31 75.8(8) . . 1_565 yes
O1 Pb4 O13 104.9(8) . . 2_465 yes
O1 Pb4 O11 152.5(10) . . 2_475 yes
Bi1 Pb4 O1 41.0(6) 2_565 . . yes
O2 Pb4 O44 92.7(9) . . . yes
O2 Pb4 O31 91.1(10) . . 1_565 yes
O2 Pb4 O13 159.6(11) . . 2_465 yes
O2 Pb4 O11 89.9(10) . . 2_475 yes
Bi1 Pb4 O2 39.6(8) 2_565 . . yes
O31 Pb4 O44 174.6(8) 1_565 . . yes
O13 Pb4 O44 105.4(5) 2_465 . . yes
O11 Pb4 O44 105.1(6) 2_475 . . yes
Bi1 Pb4 O44 102.7(5) 2_565 . . yes
O13 Pb4 O31 71.7(4) 2_465 . 1_565 yes
O11 Pb4 O31 78.8(5) 2_475 . 1_565 yes
Bi1 Pb4 O31 77.8(5) 2_565 . 1_565 yes
O11 Pb4 O13 76.5(4) 2_475 . 2_465 yes
Bi1 Pb4 O13 139.8(6) 2_565 . 2_465 yes
Bi1 Pb4 O11 122.6(7) 2_565 . 2_475 yes
O4 Pb5 O33 165.8(12) . . . yes
O4 Pb5 O8 85.0(12) . . 1_545 yes
O4 Pb5 O34 80.8(9) . . 1_565 yes
O4 Pb5 O24 77.9(10) . . 2_455 yes
O8 Pb5 O33 102.6(8) 1_545 . . yes
O33 Pb5 O34 87.6(6) . . 1_565 yes
O24 Pb5 O33 90.8(7) 2_455 . . yes
O8 Pb5 O34 154.7(12) 1_545 . 1_565 yes
O8 Pb5 O24 84.9(9) 1_545 . 2_455 yes
O24 Pb5 O34 71.7(5) 2_455 . 1_565 yes
Bi1 Pb6 O5 36.7(8) 1_655 . 1_655 yes
Bi1 Pb6 O7 39.3(7) 1_655 . 1_655 yes
Bi1 Pb6 O23 137.9(7) 1_655 . 1_655 yes
Bi1 Pb6 O21 104.9(5) 1_655 . 1_665 yes
Bi1 Pb6 O32 71.4(3) 1_655 . 2_654 yes
O5 Pb6 O7 75.9(10) 1_655 . 1_655 yes
O5 Pb6 O23 152.0(13) 1_655 . 1_655 yes
O5 Pb6 O21 71.5(9) 1_655 . 1_665 yes
O5 Pb6 O32 82.4(10) 1_655 . 2_654 yes
O7 Pb6 O23 107.0(9) 1_655 . 1_655 yes
O7 Pb6 O21 140.5(8) 1_655 . 1_665 yes
O7 Pb6 O32 70.6(7) 1_655 . 2_654 yes
O21 Pb6 O23 92.4(4) 1_665 . 1_655 yes
O23 Pb6 O32 72.9(6) 1_655 . 2_654 yes
O21 Pb6 O32 83.4(7) 1_665 . 2_654 yes
O4 Pb7 O8 73.9(11) 1_655 . 1_655 yes
O4 Pb7 O34 73.0(9) 1_655 . 1_665 yes
O4 Pb7 O24 67.1(8) 1_655 . 2_555 yes
O4 Pb7 O41 108.2(10) 1_655 . 2_564 yes
O4 Pb7 O42 69.2(8) 1_655 . 2_564 yes
O4 Pb7 O23 169.9(10) 1_655 . 2_565 yes
O8 Pb7 O34 84.4(10) 1_655 . 1_665 yes
O8 Pb7 O24 134.6(11) 1_655 . 2_555 yes
O8 Pb7 O41 76.9(8) 1_655 . 2_564 yes
O8 Pb7 O42 107.1(11) 1_655 . 2_564 yes
O8 Pb7 O23 112.6(8) 1_655 . 2_565 yes
O24 Pb7 O34 63.0(4) 2_555 . 1_665 yes
O34 Pb7 O41 159.8(6) 1_665 . 2_564 yes
O34 Pb7 O42 135.0(6) 1_665 . 2_564 yes
O23 Pb7 O34 99.4(7) 2_565 . 1_665 yes
O24 Pb7 O41 136.7(7) 2_555 . 2_564 yes
O24 Pb7 O42 80.1(4) 2_555 . 2_564 yes
O23 Pb7 O24 103.7(7) 2_565 . 2_555 yes
O41 Pb7 O42 59.6(4) 2_564 . 2_564 yes
O23 Pb7 O41 81.3(5) 2_565 . 2_564 yes
O23 Pb7 O42 114.4(8) 2_565 . 2_564 yes
O7 Pb8 O21 86.2(10) . . . yes
Bi2 Pb8 O7 39.6(7) 1_455 . . yes
V1 Pb8 O7 80.6(9) 1_545 . . yes
O5 Pb8 O7 79.1(12) 1_545 . . yes
O7 Pb8 O11 74.6(8) . . 1_545 yes
O7 Pb8 O13 99.3(10) . . 1_545 yes
O7 Pb8 O32 62.0(7) . . 2_554 yes
Bi2 Pb8 O21 78.4(6) 1_455 . . yes
V1 Pb8 O21 162.5(10) 1_545 . . yes
O5 Pb8 O21 70.4(9) 1_545 . . yes
O11 Pb8 O21 152.1(8) 1_545 . . yes
O13 Pb8 O21 142.9(8) 1_545 . . yes
O21 Pb8 O32 85.8(6) . . 2_554 yes
Bi2 Pb8 V1 84.1(6) 1_455 . 1_545 yes
Bi2 Pb8 O5 39.8(8) 1_455 . 1_545 yes
Bi2 Pb8 O11 98.0(6) 1_455 . 1_545 yes
Bi2 Pb8 O13 82.9(6) 1_455 . 1_545 yes
Bi2 Pb8 O32 100.2(6) 1_455 . 2_554 yes
V1 Pb8 O5 95.6(10) 1_545 . 1_545 yes
V1 Pb8 O11 31.8(3) 1_545 . 1_545 yes
V1 Pb8 O13 31.4(3) 1_545 . 1_545 yes
V1 Pb8 O32 98.0(6) 1_545 . 2_554 yes
O5 Pb8 O11 123.6(11) 1_545 . 1_545 yes
O5 Pb8 O13 74.7(9) 1_545 . 1_545 yes
O5 Pb8 O32 135.7(11) 1_545 . 2_554 yes
O11 Pb8 O13 61.9(4) 1_545 . 1_545 yes
O11 Pb8 O32 67.5(4) 1_545 . 2_554 yes
O13 Pb8 O32 129.3(7) 1_545 . 2_554 yes
O11 V1 O12 109.5(7) . . . yes
O11 V1 O13 109.5(9) . . . yes
O11 V1 O14 109.0(8) . . . yes
Pb8 V1 O11 59.6(6) 1_565 . . yes
O12 V1 O13 109.8(8) . . . yes
O12 V1 O14 109.5(9) . . . yes
Pb8 V1 O12 110.0(8) 1_565 . . yes
O13 V1 O14 109.5(7) . . . yes
Pb8 V1 O13 52.9(6) 1_565 . . yes
Pb8 V1 O14 140.4(8) 1_565 . . yes
O21 V2 O22 109.8(8) . . . yes
O21 V2 O23 109.3(9) . . . yes
O21 V2 O24 109.5(8) . . . yes
O22 V2 O23 109.5(8) . . . yes
O22 V2 O24 109.7(9) . . . yes
O23 V2 O24 109.2(8) . . . yes
O31 V3 O32 109.4(11) . . . yes
O31 V3 O33 109.4(11) . . . yes
O31 V3 O34 109.3(8) . . . yes
O32 V3 O33 109.6(8) . . . yes
O32 V3 O34 109.5(11) . . . yes
O33 V3 O34 109.6(11) . . . yes
O41 V4 O42 109.4(11) . . . yes
O41 V4 O43 109.5(7) . . . yes
O41 V4 O44 109.5(8) . . . yes
O42 V4 O43 109.4(8) . . . yes
O42 V4 O44 109.4(7) . . . yes
O43 V4 O44 109.6(11) . . . yes
Bi2 O1 Pb4 104.2(11) 2_455 . . yes
Pb3 O1 Pb4 103.3(11) 2_455 . . yes
Bi1 O1 Pb4 92.2(9) 2_565 . . yes
Bi2 O1 Pb3 108.2(11) 2_455 . 2_455 yes
Bi1 O1 Bi2 106.4(13) 2_565 . 2_455 yes
Bi1 O1 Pb3 136.9(13) 2_565 . 2_455 yes
Bi2 O2 Pb4 125.0(15) 2_465 . . yes
Pb3 O2 Pb4 109.8(14) 2_465 . . yes
Bi1 O2 Pb4 104.2(13) 2_565 . . yes
Bi2 O2 Pb3 100.1(12) 2_465 . 2_465 yes
Bi1 O2 Bi2 102.6(12) 2_565 . 2_465 yes
Bi1 O2 Pb3 115.7(14) 2_565 . 2_465 yes
Pb1 O3 Bi4 103.5(13) . . . yes
Pb1 O3 Bi3 100.0(10) . . 2_454 yes
Pb1 O3 Pb2 117.3(14) . . 2_464 yes
Bi3 O3 Bi4 102.0(12) 2_454 . . yes
Pb2 O3 Bi4 108.5(11) 2_464 . . yes
Pb2 O3 Bi3 123.0(14) 2_464 . 2_454 yes
Bi4 O4 Pb5 121.5(14) . . . yes
Bi4 O4 Pb7 102.7(12) . . 1_455 yes
Bi3 O4 Bi4 114.2(13) 2_454 . . yes
Pb5 O4 Pb7 99.2(13) . . 1_455 yes
Bi3 O4 Pb5 105.9(13) 2_454 . . yes
Bi3 O4 Pb7 112.2(14) 2_454 . 1_455 yes
Bi1 O5 Pb6 108.7(13) . . 1_455 yes
Bi1 O5 Bi2 104.4(13) . . 1_465 yes
Bi1 O5 Pb8 110.5(14) . . 1_565 yes
Bi2 O5 Pb6 127.0(15) 1_465 . 1_455 yes
Pb6 O5 Pb8 105.4(14) 1_455 . 1_565 yes
Bi2 O5 Pb8 100.2(12) 1_465 . 1_565 yes
Pb1 O6 Bi4 119.7(14) 1_565 . . yes
Pb2 O6 Bi4 100.6(12) 2_464 . . yes
Bi3 O6 Bi4 106.3(12) 2_464 . . yes
Pb1 O6 Pb2 115.5(14) 1_565 . 2_464 yes
Pb1 O6 Bi3 104.8(13) 1_565 . 2_464 yes
Pb2 O6 Bi3 109.5(13) 2_464 . 2_464 yes
Bi1 O7 Pb8 123.2(13) . . . yes
Bi1 O7 Bi2 106.4(12) . . 1_455 yes
Bi1 O7 Pb6 97.4(10) . . 1_455 yes
Bi2 O7 Pb8 101.8(11) 1_455 . . yes
Pb6 O7 Pb8 110.1(13) 1_455 . . yes
Bi2 O7 Pb6 119.2(12) 1_455 . 1_455 yes
Bi4 O8 Pb7 108.9(11) . . 1_455 yes
Bi4 O8 Pb5 123.2(13) . . 1_565 yes
Bi3 O8 Bi4 101.6(11) 2_464 . . yes
Pb5 O8 Pb7 115.5(13) 1_565 . 1_455 yes
Bi3 O8 Pb7 113.1(12) 2_464 . 1_455 yes
Bi3 O8 Pb5 91.9(10) 2_464 . 1_565 yes
Pb8 O11 V1 88.7(6) 1_565 . . yes
Pb4 O11 V1 113.4(7) 2_574 . . yes
Pb4 O11 Pb8 152.0(6) 2_574 . 1_565 yes
Pb3 O12 V1 145.1(5) 1_465 . . yes
Bi1 O13 V1 139.0(6) . . . yes
Bi1 O13 Pb8 95.4(6) . . 1_565 yes
Bi1 O13 Pb4 102.3(5) . . 2_564 yes
Pb8 O13 V1 95.7(7) 1_565 . . yes
Pb4 O13 V1 107.4(6) 2_564 . . yes
Pb4 O13 Pb8 117.1(6) 2_564 . 1_565 yes
Pb1 O14 V1 141.0(6) 1_565 . . yes
Pb3 O14 V1 133.2(7) 1_565 . . yes
Pb1 O14 Pb3 84.8(5) 1_565 . 1_565 yes
Pb8 O21 V2 120.7(7) . . . yes
Pb6 O21 Pb8 91.8(5) 1_445 . . yes
Pb6 O21 V2 134.3(5) 1_445 . . yes
Pb1 O22 V2 131.0(6) 2_454 . . yes
Bi4 O22 V2 128.8(5) 2_454 . . yes
Pb1 O22 Bi4 96.1(5) 2_454 . 2_454 yes
Pb6 O23 V2 119.1(7) 1_455 . . yes
Bi4 O23 V2 119.8(6) 2_464 . . yes
Pb7 O23 V2 110.6(6) 2_464 . . yes
Bi4 O23 Pb6 90.2(5) 2_464 . 1_455 yes
Pb6 O23 Pb7 115.8(6) 1_455 . 2_464 yes
Bi4 O23 Pb7 98.4(5) 2_464 . 2_464 yes
Pb7 O24 V2 109.1(6) 2_454 . . yes
Pb5 O24 V2 156.4(6) 2_554 . . yes
Pb5 O24 Pb7 93.0(6) 2_554 . 2_454 yes
Pb4 O31 V3 136.3(7) 1_545 . . yes
Bi2 O31 V3 124.3(7) 2_445 . . yes
Bi2 O31 Pb4 97.2(5) 2_445 . 1_545 yes
Pb6 O32 V3 163.6(6) 2_355 . . yes
Pb8 O32 V3 101.8(6) 2_455 . . yes
Pb6 O32 Pb8 93.2(6) 2_355 . 2_455 yes
Pb5 O33 V3 123.1(8) . . . yes
Bi2 O33 Pb5 102.0(5) 2_455 . . yes
Bi2 O33 V3 132.3(8) 2_455 . . yes
Pb7 O34 V3 113.5(8) 1_445 . . yes
Pb5 O34 V3 153.6(7) 1_545 . . yes
Pb5 O34 Pb7 88.6(6) 1_545 . 1_445 yes
Bi3 O41 V4 116.8(6) . . . yes
Pb1 O41 Bi3 103.8(5) 2_455 . . yes
Bi3 O41 Pb7 92.8(5) . . 2_465 yes
Pb1 O41 V4 123.4(7) 2_455 . . yes
Pb7 O41 V4 87.6(7) 2_465 . . yes
Pb1 O41 Pb7 129.6(6) 2_455 . 2_465 yes
Bi3 O42 V4 126.9(7) 1_565 . . yes
Pb1 O42 V4 100.0(7) 2_465 . . yes
Pb7 O42 V4 102.9(7) 2_465 . . yes
Pb1 O42 Bi3 107.4(5) 2_465 . 1_565 yes
Bi3 O42 Pb7 100.3(6) 1_565 . 2_465 yes
Pb1 O42 Pb7 121.3(6) 2_465 . 2_465 yes
Pb2 O43 V4 144.0(8) . . . yes
Pb4 O44 V4 121.1(7) . . . yes
Pb2 O44 Pb4 86.0(5) 1_455 . . yes
Pb2 O44 V4 145.3(7) 1_455 . . yes

loop_
_geom_bond_atom_site_label_1
_geom_bond_atom_site_label_2
_geom_bond_distance
_geom_bond_site_symmetry_1
_geom_bond_site_symmetry_2
_geom_bond_publ_flag
Bi1 O5 2.30(3) . . yes
Bi1 O7 2.32(3) . . yes
Bi1 O13 2.540(16) . . yes
Bi1 Pb6 3.638(18) . 1_455 yes
Bi1 Pb4 3.69(2) . 2_464 yes
Bi1 O1 2.42(3) . 2_464 yes
Bi1 O2 2.42(3) . 2_464 yes
Pb1 Pb3 3.67(2) . . yes
Pb1 O3 2.39(3) . . yes
Pb1 O6 2.30(3) . 1_545 yes
Pb1 O14 2.75(2) . 1_545 yes
Pb1 O41 2.487(17) . 2_554 yes
Pb1 O22 2.42(2) . 2_555 yes
Pb1 O42 2.620(16) . 2_564 yes
Bi2 Pb3 3.49(2) . . yes
Bi2 O5 2.34(3) . 1_645 yes
Bi2 Pb8 3.60(3) . 1_655 yes
Bi2 O7 2.34(3) . 1_655 yes
Bi2 O31 2.753(13) . 2_544 yes
Bi2 O1 2.15(3) . 2_554 yes
Bi2 O33 2.596(16) . 2_554 yes
Bi2 O2 2.37(3) . 2_564 yes
Pb2 O43 2.327(16) . . yes
Pb2 O44 2.643(15) . 1_655 yes
Pb2 O3 2.15(3) . 2_565 yes
Pb2 O6 2.39(3) . 2_565 yes
Bi3 O41 2.702(16) . . yes
Bi3 O42 2.449(16) . 1_545 yes
Bi3 O3 2.52(3) . 2_555 yes
Bi3 O4 2.18(3) . 2_555 yes
Bi3 O6 2.44(3) . 2_565 yes
Bi3 O8 2.67(3) . 2_565 yes
Bi4 O3 2.42(3) . . yes
Bi4 O4 2.39(3) . . yes
Bi4 O6 2.44(3) . . yes
Bi4 O8 2.37(3) . . yes
Bi4 O22 2.655(13) . 2_555 yes
Bi4 O23 2.669(13) . 2_565 yes
Pb3 O14 2.683(15) . 1_545 yes
Pb3 O12 2.457(15) . 1_645 yes
Pb3 O1 2.16(3) . 2_554 yes
Pb3 O2 2.19(3) . 2_564 yes
Pb4 O1 2.69(3) . . yes
Pb4 O2 2.25(3) . . yes
Pb4 O44 2.798(17) . . yes
Pb4 O31 2.343(17) . 1_565 yes
Pb4 O13 2.867(16) . 2_465 yes
Pb4 O11 2.369(17) . 2_475 yes
Pb5 O4 2.24(3) . . yes
Pb5 O33 2.684(19) . . yes
Pb5 O8 2.22(3) . 1_545 yes
Pb5 O34 2.472(15) . 1_565 yes
Pb5 O24 2.28(2) . 2_455 yes
Pb6 O5 2.18(3) . 1_655 yes
Pb6 O7 2.52(3) . 1_655 yes
Pb6 O23 2.659(13) . 1_655 yes
Pb6 O21 2.552(17) . 1_665 yes
Pb6 O32 2.36(2) . 2_654 yes
Pb7 O4 2.47(4) . 1_655 yes
Pb7 O8 2.30(3) . 1_655 yes
Pb7 O34 2.67(2) . 1_665 yes
Pb7 O24 2.662(13) . 2_555 yes
Pb7 O41 3.019(18) . 2_564 yes
Pb7 O42 2.584(19) . 2_564 yes
Pb7 O23 2.73(2) . 2_565 yes
Pb8 O7 2.30(3) . . yes
Pb8 O21 2.47(2) . . yes
Pb8 V1 3.27(3) . 1_545 yes
Pb8 O5 2.35(4) . 1_545 yes
Pb8 O11 2.82(2) . 1_545 yes
Pb8 O13 2.62(2) . 1_545 yes
Pb8 O32 3.042(18) . 2_554 yes
V1 O11 1.722(15) . . yes
V1 O12 1.719(16) . . yes
V1 O13 1.713(13) . . yes
V1 O14 1.724(16) . . yes
V2 O21 1.718(16) . . yes
V2 O22 1.714(16) . . yes
V2 O23 1.723(12) . . yes
V2 O24 1.723(15) . . yes
V3 O31 1.724(19) . . yes
V3 O32 1.72(2) . . yes
V3 O33 1.718(14) . . yes
V3 O34 1.720(18) . . yes
V4 O41 1.720(15) . . yes
V4 O42 1.722(16) . . yes
V4 O43 1.719(17) . . yes
V4 O44 1.719(17) . . yes
